data_2007425
loop_
_publ_author_name
'Hou, Yuqing'
'Meyers, Cal Y.'
'Robinson, Paul D.'

_publ_section_title
;<i>sp</i>-(<i>R</i>)-9-(<i>o</i>-<i>tert</i>-Butylphenyl)-9-hydroxy-<i>N</i>-[(<i>S</i>)-\a-methylbenzyl]fluorene-2-carboxamide--Acetone:
 a Novel 1:1 Cavitate
;
_journal_issue 7
_journal_name_full 'Acta Crystallographica Section C'
_journal_page_first 1013
_journal_page_last 1016
_journal_paper_doi 10.1107/S0108270198001280
_journal_volume 54
_journal_year 1998
_chemical_formula_moiety 'C32 H31 N1 O2 , C3 H6 O'
_chemical_formula_sum 'C35 H37 N O3'
_chemical_formula_weight 519.68
_chemical_name_systematic
;
sp-(R)-9-(o-t-Butylphenyl)-9-fluorenol-2-N-
[(S)-\a-methylbenzyl]carboamide^.^Acetone
;
_space_group_IT_number 4
_symmetry_cell_setting monoclinic
_symmetry_space_group_name_Hall 'P 2yb'
_symmetry_space_group_name_H-M 'P 1 21 1'
_cell_angle_alpha 90.00
_cell_angle_beta 106.502(15)
_cell_angle_gamma 90.00
_cell_formula_units_Z 2
_cell_length_a 8.570(2)
_cell_length_b 12.4127(15)
_cell_length_c 14.549(2)
_cell_measurement_reflns_used 25
_cell_measurement_temperature 296
_cell_measurement_theta_max 12.12
_cell_measurement_theta_min 9.35
_cell_volume 1483.9(5)
_computing_cell_refinement 'MSC/AFC Diffractometer Control Software'
_computing_data_collection
;
MSC/AFC Diffractometer Control Software
(Molecular Structure Corporation,1996)
;
_computing_data_reduction
;
TEXSAN PROCESS  (Molecular Structure Corporation, 1995)
;
_computing_molecular_graphics 'ORTEP (Johnson, 1965)'
_computing_publication_material
;
TEXSAN, SHELXL93 and PLATON (Spek, 1990)
;
_computing_structure_refinement 'TEXSAN LS and SHELXL93 (Sheldrick, 1993)'
_computing_structure_solution 'SHELXS86 (Sheldrick, 1985)'
_diffrn_ambient_temperature 296
_diffrn_measurement_device_type 'Rigaku AFC-5S diffractometer'
_diffrn_measurement_method '\w (rate 3\% min^-1^ in \w)'
_diffrn_radiation_monochromator graphite
_diffrn_radiation_source 'X-ray tube'
_diffrn_radiation_type 'Mo K\a'
_diffrn_radiation_wavelength 0.71069
_diffrn_reflns_av_R_equivalents 0.0235
_diffrn_reflns_av_sigmaI/netI 0.0758
_diffrn_reflns_limit_h_max 11
_diffrn_reflns_limit_h_min 0
_diffrn_reflns_limit_k_max 16
_diffrn_reflns_limit_k_min 0
_diffrn_reflns_limit_l_max 18
_diffrn_reflns_limit_l_min -18
_diffrn_reflns_number 3811
_diffrn_reflns_theta_max 27.52
_diffrn_reflns_theta_min 2.20
_diffrn_standards_decay_% 0.20
_diffrn_standards_interval_count 150
_diffrn_standards_number 3
_exptl_absorpt_coefficient_mu 0.073
_exptl_absorpt_correction_type none
_exptl_crystal_colour colorless
_exptl_crystal_density_diffrn 1.163
_exptl_crystal_density_meas ?
_exptl_crystal_description prism
_exptl_crystal_F_000 556
_exptl_crystal_size_max 0.43
_exptl_crystal_size_mid 0.30
_exptl_crystal_size_min 0.27
_refine_diff_density_max 0.151
_refine_diff_density_min -0.137
_refine_ls_abs_structure_details
;
ascertained from the known configuration
of the (S)-(-)-\a-methylbenzylamine  starting material
;
_refine_ls_extinction_method none
_refine_ls_goodness_of_fit_all 1.012
_refine_ls_goodness_of_fit_obs 1.145
_refine_ls_hydrogen_treatment H_atoms:_see_text
_refine_ls_matrix_type full
_refine_ls_number_parameters 356
_refine_ls_number_reflns 3579
_refine_ls_number_restraints 1
_refine_ls_restrained_S_all 1.014
_refine_ls_restrained_S_obs 1.144
_refine_ls_R_factor_all 0.1349
_refine_ls_R_factor_gt 0.0381
_refine_ls_shift/esd_max 0.000
_refine_ls_shift/esd_mean 0.000
_refine_ls_structure_factor_coef Fsqd
_refine_ls_weighting_details 'w = 1/[\s^2^(Fo^2^)+(0.0537P)^2^] where P=(Fo^2^+2Fc^2^)/3'
_refine_ls_weighting_scheme calc
_refine_ls_wR_factor_all 0.1256
_refine_ls_wR_factor_ref 0.0922
_reflns_number_gt 1706
_reflns_number_total 3580
_reflns_threshold_expression I>2\s(I)
_cod_data_source_file fg1426.cif
_cod_data_source_block default
_cod_depositor_comments
;
The following automatic conversions were performed:

'_exptl_crystal_density_meas' value 'not measured' was changed to '?'
- the value is perceived as not measured.

Automatic conversion script
Id: cif_fix_values 3008 2015-01-20 13:52:24Z robertas 
;
_cod_original_cell_volume 1484.0(4)
_cod_original_sg_symbol_Hall 'P 2y1'
_cod_original_sg_symbol_H-M 'P 21'
_cod_original_formula_sum 'C35 H37 N1 O3'
_cod_database_code 2007425

loop_
_symmetry_equiv_pos_as_xyz
'x, y, z'
'-x, y+1/2, -z'

loop_
_atom_site_aniso_label
_atom_site_aniso_U_11
_atom_site_aniso_U_22
_atom_site_aniso_U_33
_atom_site_aniso_U_12
_atom_site_aniso_U_13
_atom_site_aniso_U_23
O1 .0452(14) .056(2) .0344(14) -.0003(14) .0093(12) -.0009(13)
O2 .065(2) .0365(15) .0387(14) .0078(14) .0011(12) .0021(12)
O3 .131(3) .112(3) .084(3) -.018(3) -.002(3) .035(3)
N1 .061(2) .036(2) .043(2) -.002(2) -.005(2) .005(2)
C1 .036(2) .042(2) .033(2) .000(2) -.0009(15) -.001(2)
C1' .046(2) .037(2) .035(2) .008(2) .011(2) .005(2)
C2 .045(2) .037(2) .031(2) .000(2) .009(2) -.003(2)
C2' .046(2) .040(2) .043(2) .003(2) .006(2) .002(2)
C3 .041(2) .041(2) .046(2) .010(2) .004(2) .002(2)
C3' .057(3) .086(4) .047(2) .004(3) -.002(2) .016(2)
C4 .033(2) .049(3) .051(2) .002(2) -.002(2) -.003(2)
C4a .040(2) .042(2) .038(2) .000(2) .008(2) -.002(2)
C4b .038(2) .040(2) .037(2) -.006(2) .009(2) -.002(2)
C4' .082(3) .100(4) .043(3) -.003(3) .010(2) .022(3)
C5 .044(2) .052(3) .055(2) -.005(2) .010(2) -.002(2)
C5' .075(3) .088(4) .053(3) .000(3) .023(2) .017(3)
C6 .055(3) .054(3) .061(3) -.022(2) .012(2) -.012(2)
C6' .047(2) .069(3) .049(2) .001(2) .013(2) .007(2)
C7 .071(3) .038(2) .064(3) -.010(2) .024(2) -.005(2)
C7' .044(2) .053(3) .046(2) -.001(2) .004(2) -.003(2)
C8a .048(2) .036(2) .039(2) -.004(2) .012(2) -.003(2)
C8 .054(3) .044(2) .056(3) .006(2) .013(2) .003(2)
C8' .051(2) .069(3) .070(3) .010(2) .015(2) -.002(3)
C9a .037(2) .039(2) .033(2) .002(2) .007(2) .002(2)
C9 .039(2) .038(2) .036(2) .003(2) .007(2) .000(2)
C9' .049(2) .104(4) .068(3) -.006(3) -.002(2) -.003(3)
C10' .050(2) .057(3) .074(3) -.010(2) .011(2) .005(3)
C10 .042(2) .040(2) .037(2) .004(2) .008(2) .000(2)
C11 .063(3) .038(2) .054(2) -.002(2) .004(2) -.007(2)
C12 .087(4) .085(4) .090(4) -.012(3) .029(3) -.040(3)
C13 .056(2) .045(3) .041(2) -.002(2) .004(2) -.008(2)
C14 .075(3) .058(3) .077(3) .010(3) .014(3) .003(3)
C15 .072(4) .092(5) .097(4) .026(3) .016(3) -.012(3)
C16 .068(3) .105(5) .086(4) .000(4) .032(3) -.026(4)
C17 .077(3) .080(4) .079(3) -.009(3) .032(3) -.015(3)
C18 .069(3) .064(3) .064(3) .002(3) .018(2) -.003(3)
C19 .260(9) .091(5) .068(4) -.001(6) -.012(5) .014(4)
C20 .126(5) .055(3) .064(3) -.014(3) .023(3) -.006(3)
C21 .153(7) .134(7) .144(6) -.030(6) .064(5) -.045(6)

loop_
_atom_site_label
_atom_site_fract_x
_atom_site_fract_y
_atom_site_fract_z
_atom_site_U_iso_or_equiv
_atom_site_thermal_displace_type
_atom_site_calc_flag
_atom_site_refinement_flags
_atom_site_occupancy
_atom_site_disorder_group
_atom_site_type_symbol
O1 .7096(3) .4206(2) .1000(2) .0457(7) Uani d . 1 . O
O2 .4460(3) .9095(2) .0930(2) .0495(7) Uani d . 1 . O
O3 .7634(5) .7158(4) .4039(3) .115(2) Uani d . 1 . O
N1 .6178(4) .8564(3) .2327(2) .0509(9) Uani d . 1 . N
C1 .5501(4) .6355(3) .1622(2) .0391(9) Uani d . 1 . C
C2 .4461(4) .7226(3) .1305(2) .0381(9) Uani d . 1 . C
C3 .2895(4) .7055(3) .0737(3) .0441(10) Uani d . 1 . C
C4 .2332(4) .6020(3) .0471(3) .0468(10) Uani d . 1 . C
C4a .3378(4) .5155(3) .0770(3) .0402(9) Uani d . 1 . C
C4b .3124(4) .3998(3) .0566(2) .0389(9) Uani d . 1 . C
C5 .1786(5) .3448(4) .0006(3) .0510(10) Uani d . 1 . C
C6 .1904(5) .2334(4) -.0064(3) .0577(12) Uani d . 1 . C
C7 .3292(5) .1787(4) .0413(3) .0569(11) Uani d . 1 . C
C8 .4645(5) .2349(3) .0962(3) .0520(10) Uani d . 1 . C
C8a .4547(4) .3456(3) .1029(3) .0410(9) Uani d . 1 . C
C9 .5910(4) .4252(3) .1510(2) .0387(9) Uani d . 1 . C
C9a .4971(4) .5318(3) .1335(2) .0370(8) Uani d . 1 . C
C10 .5032(4) .8364(3) .1501(3) .0403(9) Uani d . 1 . C
C11 .6968(5) .9612(3) .2560(3) .0543(11) Uani d . 1 . C
C12 .6960(6) .9949(5) .3568(4) .086(2) Uani d . 1 . C
C13 .8667(5) .9616(3) .2443(3) .0494(10) Uani d . 1 . C
C14 .9710(6) .8740(4) .2708(3) .0716(14) Uani d . 1 . C
C15 1.1259(7) .8766(5) .2599(4) .089(2) Uani d . 1 . C
C16 1.1775(6) .9677(6) .2225(4) .085(2) Uani d . 1 . C
C17 1.0764(6) 1.0545(5) .1969(3) .0766(14) Uani d . 1 . C
C18 .9236(6) 1.0504(4) .2084(3) .0659(13) Uani d . 1 . C
C19 .8123(10) .6186(6) .5440(4) .152(3) Uani d . 1 . C
C20 .7062(8) .6615(4) .4540(4) .083(2) Uani d . 1 . C
C21 .5322(9) .6362(7) .4228(5) .139(3) Uani d . 1 . C
C1' .6684(4) .3993(3) .2591(2) .0395(8) Uani d . 1 . C
C2' .8323(4) .4010(3) .3149(2) .0442(9) Uani d . 1 . C
C3' .8608(5) .3641(4) .4100(3) .0670(13) Uani d . 1 . C
C4' .7419(6) .3317(5) .4500(3) .077(2) Uani d . 1 . C
C5' .5845(6) .3364(4) .3967(3) .0712(14) Uani d . 1 . C
C6' .5500(5) .3692(4) .3027(3) .0555(11) Uani d . 1 . C
C7' .9840(4) .4371(3) .2853(3) .0494(10) Uani d . 1 . C
C8' 1.0301(5) .3503(4) .2227(3) .0637(12) Uani d . 1 . C
C9' 1.1353(5) .4532(5) .3723(3) .077(2) Uani d . 1 . C
C10' .9612(5) .5466(4) .2344(3) .0616(12) Uani d . 1 . C
H1b .661(4) .411(4) .042(3) .055(12) Uiso d . 1 . H
H1a .6461 .8052 .2739 .061 Uiso calc R 1 . H
H1 .6544 .6468 .2025 .047 Uiso calc R 1 . H
H3 .2207 .7640 .0529 .053 Uiso calc R 1 . H
H4 .1268 .5908 .0097 .056 Uiso calc R 1 . H
H5 .0837 .3810 -.0313 .061 Uiso calc R 1 . H
H6 .1022 .1951 -.0444 .069 Uiso calc R 1 . H
H7 .3329 .1041 .0370 .068 Uiso calc R 1 . H
H8 .5596 .1986 .1277 .062 Uiso calc R 1 . H
H3' .9681 .3617 .4482 .080 Uiso calc R 1 . H
H4' .7689 .3068 .5129 .092 Uiso calc R 1 . H
H5' .5012 .3177 .4231 .085 Uiso calc R 1 . H
H6' .4416 .3714 .2663 .067 Uiso calc R 1 . H
H8'a 1.0438 .2825 .2557 .096 Uiso calc R 1 . H
H8'b 1.1300 .3700 .2096 .096 Uiso calc R 1 . H
H8'c .9453 .3441 .1634 .096 Uiso calc R 1 . H
H9'a 1.1583 .3876 .4085 .116 Uiso calc R 1 . H
H9'b 1.1145 .5098 .4122 .116 Uiso calc R 1 . H
H9'c 1.2270 .4723 .3502 .116 Uiso calc R 1 . H
H10a .9325 .5997 .2748 .092 Uiso calc R 1 . H
H10b .8761 .5414 .1752 .092 Uiso calc R 1 . H
H10c 1.0608 .5673 .2214 .092 Uiso calc R 1 . H
H11 .6320 1.0139 .2109 .065 Uiso calc R 1 . H
H12a .5865 .9936 .3614 .130 Uiso calc R 1 . H
H12b .7394 1.0664 .3696 .130 Uiso calc R 1 . H
H12c .7618 .9458 .4028 .130 Uiso calc R 1 . H
H14 .9361 .8130 .2963 .086 Uiso calc R 1 . H
H15 1.1947 .8176 .2775 .107 Uiso calc R 1 . H
H16 1.2815 .9700 .2148 .102 Uiso calc R 1 . H
H17 1.1113 1.1159 .1718 .092 Uiso calc R 1 . H
H18 .8560 1.1101 .1912 .079 Uiso calc R 1 . H
H19a .9216 .6435 .5526 .228 Uiso calc R 1 . H
H19b .8103 .5413 .5419 .228 Uiso calc R 1 . H
H19c .7745 .6429 .5966 .228 Uiso calc R 1 . H
H21a .4827 .6711 .3627 .208 Uiso calc R 1 . H
H21b .4820 .6613 .4700 .208 Uiso calc R 1 . H
H21c .5178 .5597 .4153 .208 Uiso calc R 1 . H

loop_
_atom_type_symbol
_atom_type_description
_atom_type_scat_dispersion_real
_atom_type_scat_dispersion_imag
_atom_type_scat_source
C C 0.0033 0.0016 'International Tables Vol C Tables 4.2.6.8 and 6.1.1.4'
H H 0.0000 0.0000 'International Tables Vol C Tables 4.2.6.8 and 6.1.1.4'
O O 0.0106 0.0060 'International Tables Vol C Tables 4.2.6.8 and 6.1.1.4'
N N 0.0061 0.0033 'International Tables Vol C Tables 4.2.6.8 and 6.1.1.4'

loop_
_geom_angle_atom_site_label_1
_geom_angle_atom_site_label_2
_geom_angle_atom_site_label_3
_geom_angle
_geom_angle_publ_flag
C1' C9 C8a 112.2(3) yes
C1' C9 C9a 113.5(3) yes
C1' C9 O1 110.9(3) yes
C10 N1 C11 123.1(3) no
C9a C1 C2 119.7(3) no
C9a C1 H1b 120.1(2) no
C2 C1 H1b 120.1(2) no
C6' C1' C2' 118.6(3) no
C6' C1' C9 111.1(3) no
C2' C1' C9 130.4(3) no
C3 C2 C1 120.1(3) no
C3 C2 C10 118.1(3) no
C1 C2 C10 121.7(3) no
C1' C2' C3' 115.3(3) no
C1' C2' C7' 128.5(3) no
C3' C2' C7' 116.2(3) no
C2 C3 C4 120.8(3) no
C4' C3' C2' 124.7(4) no
C4a C4 C3 119.1(3) no
C4 C4a C9a 120.7(3) no
C4 C4a C4b 130.3(3) no
C9a C4a C4b 108.9(3) no
C5 C4b C8a 120.9(4) no
C5 C4b C4a 130.7(4) no
C8a C4b C4a 108.5(3) no
C5' C4' C3' 119.0(4) no
C4b C5 C6 117.9(4) no
C4' C5' C6' 118.7(4) no
C7 C6 C5 121.6(4) no
C5' C6' C1' 123.6(4) no
C6 C7 C8 120.1(4) no
C10' C7' C8' 110.8(4) no
C10' C7' C9' 104.0(4) no
C8' C7' C9' 106.3(3) no
C10' C7' C2' 112.9(3) no
C8' C7' C2' 109.9(3) no
C9' C7' C2' 112.7(3) no
C8 C8a C4b 120.7(4) no
C8 C8a C9 128.1(4) no
C4b C8a C9 111.0(3) no
C8a C8 C7 118.7(4) no
C1 C9a C4a 119.5(3) no
C1 C9a C9 129.7(3) no
C4a C9a C9 110.7(3) no
O1 C9 C9a 111.6(3) no
O1 C9 C8a 107.5(3) no
C9a C9 C8a 100.6(3) no
O2 C10 N1 121.1(3) no
O2 C10 C2 121.3(3) no
N1 C10 C2 117.6(3) no
N1 C11 C13 112.0(3) no
N1 C11 C12 109.8(4) no
C13 C11 C12 112.0(3) no
C18 C13 C14 117.7(4) no
C18 C13 C11 120.3(4) no
C14 C13 C11 122.0(4) no
C15 C14 C13 120.9(5) no
C16 C15 C14 119.4(5) no
C17 C16 C15 120.3(5) no
C16 C17 C18 119.5(5) no
C17 C18 C13 122.3(5) no
O3 C20 C21 119.3(6) no
O3 C20 C19 119.5(6) no
C21 C20 C19 121.2(6) no

loop_
_geom_bond_atom_site_label_1
_geom_bond_atom_site_label_2
_geom_bond_site_symmetry_2
_geom_bond_distance
_geom_bond_publ_flag
O2 C10 . 1.235(4) no
O3 C20 . 1.195(6) no
N1 C10 . 1.342(4) no
N1 C11 . 1.460(5) no
C1 C9a . 1.390(5) no
C1 C2 . 1.394(5) no
C1' C6' . 1.392(5) no
C1' C2' . 1.408(5) no
C1' C9 . 1.558(4) yes
C2 C3 . 1.378(5) no
C2 C10 . 1.495(5) no
C2' C3' . 1.410(5) no
C2' C7' . 1.548(5) yes
C3 C4 . 1.388(6) no
C3' C4' . 1.371(6) no
C4 C4a . 1.386(5) no
C4a C9a . 1.394(5) no
C4a C4b . 1.470(5) no
C4b C5 . 1.384(5) no
C4b C8a . 1.389(5) no
C4' C5' . 1.353(6) no
C5 C6 . 1.391(6) no
C5' C6' . 1.376(5) no
C6 C7 . 1.375(6) no
C7 C8 . 1.394(6) no
C7' C8' . 1.533(6) yes
C7' C9' . 1.546(5) yes
C7' C10' . 1.533(6) yes
O1 C9 . 1.420(4) yes
C8a C8 . 1.381(6) no
C8a C9 . 1.538(5) no
C9a C9 . 1.532(5) no
C11 C13 . 1.513(6) no
C11 C12 . 1.527(6) no
C13 C18 . 1.368(6) no
C13 C14 . 1.390(6) no
C14 C15 . 1.382(7) no
C15 C16 . 1.380(8) no
C16 C17 . 1.367(7) no
C17 C18 . 1.367(6) no
C19 C20 . 1.466(8) no
C20 C21 . 1.464(8) no
H19b C3' . 3.03 yes
H19b C4' . 2.91 yes
H21c C5' . 2.86 yes
H21c C6' . 2.93 yes

loop_
_geom_contact_atom_site_label_1
_geom_contact_atom_site_label_2
_geom_contact_distance
_geom_contact_publ_flag
H19b C3' 3.03 yes
H19b C4' 2.91 yes
H21c C5' 2.86 yes
H21c C6' 2.93 yes

loop_
_geom_hbond_atom_site_label_D
_geom_hbond_atom_site_label_H
_geom_hbond_atom_site_label_A
_geom_hbond_site_symmetry_A
_geom_hbond_distance_DH
_geom_hbond_distance_HA
_geom_hbond_distance_DA
_geom_hbond_angle_DHA
_geom_hbond_publ_flag
O1 H1b O2 2_645 0.84(4) 1.92(4) 2.749(4) 172(5) yes
N1 H1a O3 1_555 0.86 2.18 3.007(6) 162 yes

loop_
_geom_torsion_atom_site_label_1
_geom_torsion_atom_site_label_2
_geom_torsion_atom_site_label_3
_geom_torsion_atom_site_label_4
_geom_torsion
_geom_torsion_publ_flag
C6' C1' C9 C9a 72.8(4) yes
C6' C1' C9 C8a -40.4(4) yes
C2' C1' C9 O1 18.6(5) yes
C6' C1' C9 O1 -160.6(3) yes
C7' C2' C1' C6' -176.3(4) yes
C7' C2' C3' C4' 178.1(5) yes
C5' C6' C1' C9 176.4(4) yes
C3' C2' C1' C9 -175.0(4) yes
C9a C1 C2 C3 2.4(5) no
C9a C1 C2 C10 -173.0(3) no
C6' C1' C2' C3' 4.1(6) no
C9 C1' C2' C7' 4.5(7) no
C1 C2 C3 C4 -0.2(6) no
C10 C2 C3 C4 175.3(4) no
C1' C2' C3' C4' -2.2(7) no
C2 C3 C4 C4a -1.2(6) no
C3 C4 C4a C9a 0.4(6) no
C3 C4 C4a C4b -177.5(4) no
C4 C4a C4b C5 1.3(7) no
C9a C4a C4b C5 -176.8(4) no
C4 C4a C4b C8a 179.7(4) no
C9a C4a C4b C8a 1.7(4) no
C2' C3' C4' C5' -1.3(9) no
C8a C4b C5 C6 1.0(6) no
C4a C4b C5 C6 179.3(4) no
C3' C4' C5' C6' 2.8(8) no
C4b C5 C6 C7 0.8(7) no
C4' C5' C6' C1' -0.7(8) no
C2' C1' C6' C5' -2.9(6) no
C5 C6 C7 C8 -2.0(7) no
C1' C2' C7' C10' 48.6(5) no
C3' C2' C7' C10' -131.9(4) no
C1' C2' C7' C8' -75.7(5) no
C3' C2' C7' C8' 103.9(4) no
C1' C2' C7' C9' 166.1(4) no
C3' C2' C7' C9' -14.4(5) no
C5 C4b C8a C8 -1.7(6) no
C4a C4b C8a C8 179.7(4) no
C5 C4b C8a C9 173.7(3) no
C4a C4b C8a C9 -4.9(4) no
C4b C8a C8 C7 0.6(6) no
C9 C8a C8 C7 -174.0(3) no
C6 C7 C8 C8a 1.2(6) no
C2 C1 C9a C4a -3.1(5) no
C2 C1 C9a C9 174.1(3) no
C4 C4a C9a C1 1.7(5) no
C4b C4a C9a C1 -180.0(3) no
C4 C4a C9a C9 -176.0(3) no
C4b C4a C9a C9 2.3(4) no
C1 C9a C9 O1 -68.5(4) no
C4a C9a C9 O1 109.0(3) no
C1 C9a C9 C8a 177.8(4) no
C4a C9a C9 C8a -4.8(4) no
C1 C9a C9 C1' 57.8(5) no
C4a C9a C9 C1' -124.8(3) no
C8 C8a C9 O1 64.0(5) no
C4b C8a C9 O1 -111.0(3) no
C8 C8a C9 C9a -179.2(4) no
C4b C8a C9 C9a 5.9(4) no
C8 C8a C9 C1' -58.2(5) no
C4b C8a C9 C1' 126.9(3) no
C2' C1' C9 C9a -107.9(4) no
C2' C1' C9 C8a 138.8(4) no
C11 N1 C10 O2 -7.5(6) no
C11 N1 C10 C2 173.1(3) no
C3 C2 C10 O2 -27.7(5) no
C1 C2 C10 O2 147.7(4) no
C3 C2 C10 N1 151.6(3) no
C1 C2 C10 N1 -32.9(5) no
C10 N1 C11 C13 -103.3(4) no
C10 N1 C11 C12 131.7(4) no
N1 C11 C13 C18 142.2(4) no
C12 C11 C13 C18 -94.0(5) no
N1 C11 C13 C14 -39.1(5) no
C12 C11 C13 C14 84.7(5) no
C18 C13 C14 C15 -0.9(7) no
C11 C13 C14 C15 -179.6(4) no
C13 C14 C15 C16 0.4(8) no
C14 C15 C16 C17 0.2(8) no
C15 C16 C17 C18 -0.1(8) no
C16 C17 C18 C13 -0.5(7) no
C14 C13 C18 C17 1.0(6) no
C11 C13 C18 C17 179.7(4) no

loop_
_cod_related_entry_id
_cod_related_entry_database
_cod_related_entry_code
1 ChemSpider 21185902
